data_2013576
loop_
_publ_author_name
'Maria Gdaniec'
'Franciszek S\;aczewski'
'Zdzis\/law Brzozowski'

_publ_section_title
;2-Amino-6-(1-imidazolylmethyl)-4-(3,5,5-trimethyl-2-pyrazolin-1-yl)-1,3,5-triazine
 and
 2-amino-6-(1-benzimidazolylmethyl)-4-(3,5,5-trimethyl-2-pyrazolin-1-yl)-1,3,5-triazine
 hemihydrate
;
_journal_issue 12
_journal_name_full 'Acta Crystallographica Section C'
_journal_page_first o696
_journal_page_last o699
_journal_paper_doi 10.1107/S0108270103025058
_journal_volume 59
_journal_year 2003
_chemical_formula_iupac 'C13 H18 N8'
_chemical_formula_moiety 'C13 H18 N8'
_chemical_formula_sum 'C13 H18 N8'
_chemical_formula_weight 286.35
_chemical_melting_point .239E-238
_chemical_name_systematic
;
2-Amino-6-(1-imidazolylmethyl)-4-(3,5,5-trimethyl-2-pyrazolin-1-yl)-
1,3,5-triazine
;
_space_group_IT_number 2
_symmetry_cell_setting triclinic
_symmetry_space_group_name_Hall '-P 1'
_symmetry_space_group_name_H-M 'P -1'
_atom_sites_solution_hydrogens difmap
_atom_sites_solution_primary direct
_atom_sites_solution_secondary difmap
_audit_creation_method SHELXL-97
_cell_angle_alpha 93.221(5)
_cell_angle_beta 105.342(5)
_cell_angle_gamma 106.191(6)
_cell_formula_units_Z 2
_cell_length_a 8.2493(7)
_cell_length_b 9.4564(7)
_cell_length_c 9.7050(8)
_cell_measurement_reflns_used 3986
_cell_measurement_temperature 110(2)
_cell_measurement_theta_max 25
_cell_measurement_theta_min 4
_cell_volume 694.20(10)
_computing_cell_refinement
;
CrysAlis
;
_computing_data_collection
;
CrysAlis (Oxford Diffraction, 2000)
;
_computing_data_reduction
;
CrysAlis
;
_computing_molecular_graphics
;
Stereochemical Workstation (Siemens, 1989)
;
_computing_publication_material SHELXL97
_computing_structure_refinement 'SHELXL97 (Sheldrick, 1997)'
_computing_structure_solution 'SHELXS97 (Sheldrick, 1990)'
_diffrn_ambient_temperature 110(2)
_diffrn_measured_fraction_theta_full 0.996
_diffrn_measured_fraction_theta_max 0.996
_diffrn_measurement_device_type 'Kuma CCD diffractometer'
_diffrn_measurement_method '\w scan'
_diffrn_radiation_monochromator graphite
_diffrn_radiation_source 'fine-focus sealed tube'
_diffrn_radiation_type MoK\a
_diffrn_radiation_wavelength 0.71073
_diffrn_reflns_av_R_equivalents 0.0166
_diffrn_reflns_av_sigmaI/netI 0.0150
_diffrn_reflns_limit_h_max 6
_diffrn_reflns_limit_h_min -9
_diffrn_reflns_limit_k_max 11
_diffrn_reflns_limit_k_min -11
_diffrn_reflns_limit_l_max 11
_diffrn_reflns_limit_l_min -10
_diffrn_reflns_number 5098
_diffrn_reflns_theta_full 26.37
_diffrn_reflns_theta_max 25.03
_diffrn_reflns_theta_min 2.20
_diffrn_standards_decay_% 0
_diffrn_standards_number 0
_exptl_absorpt_coefficient_mu 0.091
_exptl_absorpt_correction_type none
_exptl_crystal_colour colorless
_exptl_crystal_density_diffrn 1.370
_exptl_crystal_density_method 'not measured'
_exptl_crystal_description block
_exptl_crystal_F_000 304
_exptl_crystal_size_max 0.40
_exptl_crystal_size_mid 0.40
_exptl_crystal_size_min 0.30
_refine_diff_density_max 0.263
_refine_diff_density_min -0.288
_refine_ls_extinction_method none
_refine_ls_goodness_of_fit_ref 1.076
_refine_ls_hydrogen_treatment refall
_refine_ls_matrix_type full
_refine_ls_number_parameters 262
_refine_ls_number_reflns 2834
_refine_ls_number_restraints 0
_refine_ls_restrained_S_all 1.076
_refine_ls_R_factor_all 0.0392
_refine_ls_R_factor_gt 0.0365
_refine_ls_shift/su_max 0.015
_refine_ls_shift/su_mean 0.002
_refine_ls_structure_factor_coef Fsqd
_refine_ls_weighting_details 'calc w=1/[\s^2^(Fo^2^)+(0.0495P)^2^+0.2587P] where P=(Fo^2^+2Fc^2^)/3'
_refine_ls_weighting_scheme calc
_refine_ls_wR_factor_gt 0.0930
_refine_ls_wR_factor_ref 0.0961
_reflns_number_gt 2275
_reflns_number_total 2448
_reflns_threshold_expression I>2\s(I)
_cod_data_source_file fa1035.cif
_cod_data_source_block I
_cod_original_sg_symbol_Hall -P1
_cod_original_sg_symbol_H-M P-1
_cod_database_code 2013576
_cod_database_fobs_code 2013576

loop_
_symmetry_equiv_pos_as_xyz
'x, y, z'
'-x, -y, -z'

loop_
_atom_site_label
_atom_site_fract_x
_atom_site_fract_y
_atom_site_fract_z
_atom_site_U_iso_or_equiv
_atom_site_adp_type
_atom_site_calc_flag
_atom_site_refinement_flags
_atom_site_occupancy
_atom_site_disorder_assembly
_atom_site_disorder_group
_atom_site_type_symbol
N1 -0.26991(12) 0.56010(10) 0.10088(10) 0.0158(2) Uani d . 1 . . N
C2 -0.34077(15) 0.67102(13) 0.11629(13) 0.0195(2) Uani d . 1 . . C
H2 -0.3715(19) 0.6915(16) 0.2021(16) 0.024(4) Uiso d . 1 . . H
N3 -0.36353(14) 0.73997(11) 0.00153(11) 0.0234(2) Uani d . 1 . . N
C8 -0.24288(15) 0.55953(13) -0.03304(12) 0.0196(2) Uani d . 1 . . C
H8 -0.192(2) 0.4899(17) -0.0665(16) 0.025(4) Uiso d . 1 . . H
C9 -0.30161(16) 0.66924(13) -0.09244(13) 0.0216(3) Uani d . 1 . . C
H9 -0.308(2) 0.6976(17) -0.1889(17) 0.029(4) Uiso d . 1 . . H
C10 -0.21857(14) 0.46810(12) 0.20834(12) 0.0166(2) Uani d . 1 . . C
H10A -0.2778(18) 0.4747(15) 0.2816(15) 0.019(3) Uiso d . 1 . . H
H10B -0.258(2) 0.3644(17) 0.1640(16) 0.025(4) Uiso d . 1 . . H
C11 -0.02085(14) 0.51495(12) 0.27983(11) 0.0147(2) Uani d . 1 . . C
N12 0.07247(12) 0.64972(10) 0.26682(10) 0.0158(2) Uani d . 1 . . N
C13 0.24811(14) 0.68346(12) 0.33291(11) 0.0141(2) Uani d . 1 . . C
N14 0.32704(12) 0.59229(10) 0.40704(10) 0.0157(2) Uani d . 1 . . N
C15 0.21596(15) 0.45886(12) 0.41085(12) 0.0160(2) Uani d . 1 . . C
N16 0.03863(12) 0.41319(10) 0.34899(10) 0.0175(2) Uani d . 1 . . N
N17 0.34780(12) 0.82098(10) 0.32232(10) 0.0150(2) Uani d . 1 . . N
N18 0.53309(12) 0.85415(10) 0.36745(10) 0.0154(2) Uani d . 1 . . N
C19 0.59850(14) 0.98209(12) 0.33292(11) 0.0158(2) Uani d . 1 . . C
C20 0.46406(14) 1.05579(12) 0.26466(12) 0.0173(2) Uani d . 1 . . C
H20B 0.4640(19) 1.1338(17) 0.3380(16) 0.025(4) Uiso d . 1 . . H
H20A 0.486(2) 1.1052(17) 0.1814(16) 0.026(4) Uiso d . 1 . . H
C21 0.29122(14) 0.92608(12) 0.22165(12) 0.0151(2) Uani d . 1 . . C
N22 0.28486(14) 0.36140(12) 0.48171(11) 0.0207(2) Uani d . 1 . . N
H22A 0.402(2) 0.3760(17) 0.5164(17) 0.029(4) Uiso d . 1 . . H
H22B 0.213(2) 0.272(2) 0.4791(17) 0.031(4) Uiso d . 1 . . H
C23 0.24984(16) 0.85702(14) 0.06468(12) 0.0209(3) Uani d . 1 . . C
H23C 0.143(2) 0.7707(17) 0.0389(16) 0.022(3) Uiso d . 1 . . H
H23A 0.350(2) 0.8280(17) 0.0501(17) 0.030(4) Uiso d . 1 . . H
H23B 0.231(2) 0.9330(17) 0.0028(17) 0.028(4) Uiso d . 1 . . H
C24 0.13763(15) 0.97313(13) 0.24606(13) 0.0197(2) Uani d . 1 . . C
H24C 0.1624(19) 1.0129(17) 0.3484(17) 0.027(4) Uiso d . 1 . . H
H24B 0.029(2) 0.8896(18) 0.2166(17) 0.031(4) Uiso d . 1 . . H
H24A 0.1239(19) 1.0538(16) 0.1864(15) 0.022(3) Uiso d . 1 . . H
C25 0.79186(15) 1.05026(14) 0.36078(14) 0.0227(3) Uani d . 1 . . C
H25C 0.835(2) 1.1468(19) 0.4246(18) 0.034(4) Uiso d . 1 . . H
H25B 0.855(2) 0.9820(18) 0.4030(17) 0.029(4) Uiso d . 1 . . H
H25A 0.819(2) 1.0740(18) 0.2710(18) 0.032(4) Uiso d . 1 . . H

loop_
_atom_site_aniso_label
_atom_site_aniso_U_11
_atom_site_aniso_U_22
_atom_site_aniso_U_33
_atom_site_aniso_U_12
_atom_site_aniso_U_13
_atom_site_aniso_U_23
N1 0.0135(4) 0.0161(5) 0.0164(4) 0.0042(4) 0.0023(3) 0.0032(4)
C2 0.0183(5) 0.0205(6) 0.0209(6) 0.0085(4) 0.0051(4) 0.0031(4)
N3 0.0234(5) 0.0228(5) 0.0257(5) 0.0105(4) 0.0055(4) 0.0069(4)
C8 0.0203(5) 0.0208(6) 0.0182(5) 0.0069(5) 0.0056(4) 0.0030(4)
C9 0.0212(6) 0.0227(6) 0.0202(6) 0.0054(5) 0.0052(5) 0.0068(5)
C10 0.0155(5) 0.0158(5) 0.0178(5) 0.0046(4) 0.0036(4) 0.0048(4)
C11 0.0160(5) 0.0155(5) 0.0131(5) 0.0057(4) 0.0040(4) 0.0020(4)
N12 0.0147(4) 0.0157(5) 0.0166(4) 0.0052(4) 0.0034(4) 0.0034(3)
C13 0.0155(5) 0.0151(5) 0.0126(5) 0.0063(4) 0.0041(4) 0.0021(4)
N14 0.0161(4) 0.0152(5) 0.0162(4) 0.0056(4) 0.0036(4) 0.0043(4)
C15 0.0187(5) 0.0159(5) 0.0145(5) 0.0063(4) 0.0051(4) 0.0030(4)
N16 0.0160(5) 0.0160(5) 0.0198(5) 0.0051(4) 0.0033(4) 0.0052(4)
N17 0.0121(4) 0.0146(5) 0.0181(4) 0.0053(3) 0.0023(3) 0.0057(3)
N18 0.0118(4) 0.0183(5) 0.0162(4) 0.0056(4) 0.0030(3) 0.0026(4)
C19 0.0162(5) 0.0168(5) 0.0148(5) 0.0057(4) 0.0045(4) 0.0028(4)
C20 0.0165(5) 0.0157(5) 0.0201(5) 0.0054(4) 0.0046(4) 0.0055(4)
C21 0.0156(5) 0.0139(5) 0.0168(5) 0.0060(4) 0.0040(4) 0.0062(4)
N22 0.0179(5) 0.0172(5) 0.0263(5) 0.0061(4) 0.0033(4) 0.0087(4)
C23 0.0232(6) 0.0211(6) 0.0176(6) 0.0072(5) 0.0039(5) 0.0041(4)
C24 0.0168(5) 0.0174(5) 0.0274(6) 0.0079(4) 0.0072(5) 0.0064(5)
C25 0.0159(6) 0.0246(6) 0.0279(6) 0.0054(5) 0.0068(5) 0.0093(5)

loop_
_atom_type_symbol
_atom_type_description
_atom_type_scat_dispersion_real
_atom_type_scat_dispersion_imag
_atom_type_scat_source
C C 0.0033 0.0016 'International Tables Vol C Tables 4.2.6.8 and 6.1.1.4'
H H 0.0000 0.0000 'International Tables Vol C Tables 4.2.6.8 and 6.1.1.4'
N N 0.0061 0.0033 'International Tables Vol C Tables 4.2.6.8 and 6.1.1.4'

loop_
_geom_angle_atom_site_label_1
_geom_angle_atom_site_label_2
_geom_angle_atom_site_label_3
_geom_angle
_geom_angle_publ_flag
C2 N1 C8 106.52(9) ?
C2 N1 C10 126.95(10) ?
C8 N1 C10 126.34(9) ?
N3 C2 N1 112.49(10) ?
N3 C2 H2 126.4(9) ?
N1 C2 H2 121.1(9) ?
C2 N3 C9 104.38(10) ?
C9 C8 N1 105.95(10) ?
C9 C8 H8 133.2(9) ?
N1 C8 H8 120.9(9) ?
C8 C9 N3 110.64(10) ?
C8 C9 H9 128.5(9) ?
N3 C9 H9 120.9(9) ?
N1 C10 C11 112.83(9) ?
N1 C10 H10A 108.2(8) ?
C11 C10 H10A 109.1(8) ?
N1 C10 H10B 109.8(9) ?
C11 C10 H10B 109.0(9) ?
H10A C10 H10B 107.8(12) ?
N12 C11 N16 127.53(10) y
N12 C11 C10 117.39(9) ?
N16 C11 C10 115.08(9) ?
C11 N12 C13 114.03(9) y
N14 C13 N17 119.25(10) ?
N14 C13 N12 125.10(10) y
N17 C13 N12 115.65(9) ?
C15 N14 C13 114.31(9) y
N22 C15 N14 117.84(10) ?
N22 C15 N16 116.46(10) ?
N14 C15 N16 125.69(10) y
C11 N16 C15 113.34(9) y
C13 N17 N18 118.38(9) ?
C13 N17 C21 126.74(9) ?
N18 N17 C21 111.18(8) ?
C19 N18 N17 107.50(9) ?
N18 C19 C25 122.03(10) ?
N18 C19 C20 114.27(10) ?
C25 C19 C20 123.69(10) ?
C19 C20 C21 102.50(9) ?
C19 C20 H20B 108.7(8) ?
C21 C20 H20B 112.0(9) ?
C19 C20 H20A 114.4(9) ?
C21 C20 H20A 112.3(9) ?
H20B C20 H20A 107.0(12) ?
N17 C21 C24 113.65(9) ?
N17 C21 C23 109.68(9) ?
C24 C21 C23 111.33(9) ?
N17 C21 C20 99.27(8) ?
C24 C21 C20 112.11(9) ?
C23 C21 C20 110.21(9) ?
C15 N22 H22A 123.3(10) ?
C15 N22 H22B 117.6(10) ?
H22A N22 H22B 117.9(14) ?
C21 C23 H23C 110.3(8) ?
C21 C23 H23A 110.5(9) ?
H23C C23 H23A 110.4(13) ?
C21 C23 H23B 107.9(9) ?
H23C C23 H23B 110.0(12) ?
H23A C23 H23B 107.7(13) ?
C21 C24 H24C 111.1(9) ?
C21 C24 H24B 110.6(9) ?
H24C C24 H24B 109.6(13) ?
C21 C24 H24A 107.1(8) ?
H24C C24 H24A 108.5(12) ?
H24B C24 H24A 109.9(12) ?
C19 C25 H25C 111.1(10) ?
C19 C25 H25B 110.4(9) ?
H25C C25 H25B 110.5(13) ?
C19 C25 H25A 110.3(10) ?
H25C C25 H25A 105.1(13) ?
H25B C25 H25A 109.4(13) ?

loop_
_geom_bond_atom_site_label_1
_geom_bond_atom_site_label_2
_geom_bond_site_symmetry_2
_geom_bond_distance
_geom_bond_publ_flag
N1 C2 . 1.3545(15) ?
N1 C8 . 1.3756(15) ?
N1 C10 . 1.4484(14) ?
C2 N3 . 1.3191(16) ?
C2 H2 . 0.957(15) ?
N3 C9 . 1.3815(16) ?
C8 C9 . 1.3577(17) ?
C8 H8 . 0.959(15) ?
C9 H9 . 0.980(16) ?
C10 C11 . 1.5171(15) ?
C10 H10A . 0.971(14) ?
C10 H10B . 0.976(15) ?
C11 N12 . 1.3248(14) y
C11 N16 . 1.3338(14) y
N12 C13 . 1.3565(14) y
C13 N14 . 1.3489(14) y
C13 N17 . 1.3570(14) y
N14 C15 . 1.3459(14) y
C15 N22 . 1.3424(15) y
C15 N16 . 1.3567(15) y
N17 N18 . 1.4105(12) y
N17 C21 . 1.5121(13) ?
N18 C19 . 1.2823(15) y
C19 C25 . 1.4872(15) ?
C19 C20 . 1.4996(15) ?
C20 C21 . 1.5375(15) ?
C20 H20B . 0.996(15) ?
C20 H20A . 0.988(15) ?
C21 C24 . 1.5234(15) ?
C21 C23 . 1.5337(16) ?
N22 H22A . 0.905(17) ?
N22 H22B . 0.881(18) ?
C23 H23C . 0.980(15) ?
C23 H23A . 0.984(16) ?
C23 H23B . 0.980(16) ?
C24 H24C . 0.988(15) ?
C24 H24B . 0.974(17) ?
C24 H24A . 0.997(15) ?
C25 H25C . 0.991(17) ?
C25 H25B . 0.982(16) ?
C25 H25A . 0.977(17) ?

loop_
_geom_hbond_atom_site_label_D
_geom_hbond_atom_site_label_H
_geom_hbond_atom_site_label_A
_geom_hbond_site_symmetry_A
_geom_hbond_distance_DH
_geom_hbond_distance_HA
_geom_hbond_distance_DA
_geom_hbond_angle_DHA
N22 H22A N14 2_666 0.905(17) 2.085(17) 2.9906(14) 179.0(15)
N22 H22A N18 2_666 0.905(17) 2.626(16) 3.0712(14) 111.2(12)
C2 H2 N18 1_455 0.957(15) 2.574(15) 3.4491(15) 152.1(12)
C20 H20A N3 2_575 0.988(15) 2.547(15) 3.3782(15) 141.6(11)

loop_
_geom_torsion_atom_site_label_1
_geom_torsion_atom_site_label_2
_geom_torsion_atom_site_label_3
_geom_torsion_atom_site_label_4
_geom_torsion
_geom_torsion_publ_flag
N16 C11 C10 N1 -162.58(9) ?
N12 C11 C10 N1 17.25(14) y
C11 C10 N1 C2 -101.91(12) y
C11 C10 N1 C8 72.46(14) ?
N17 N18 C19 C20 2.52(13) y
N18 C19 C20 C21 -16.22(13) y
C19 C20 C21 N17 20.89(10) y
C20 C21 N17 N18 -21.73(11) y
C21 N17 N18 C19 13.10(12) y

loop_
_cod_related_entry_id
_cod_related_entry_database
_cod_related_entry_code
1 ChemSpider 355098
